data_4106682
loop_
_publ_author_name
'Gui-Chao Kuang'
'Pampa M. Guha'
'Wendy S. Brotherton'
'J. Tyler Simmons'
'Lisa A. Stankee'
'Brian T. Nguyen'
'Ronald J. Clark'
'Lei Zhu'

_publ_section_title
;
 Experimental Investigation on the Mechanism of Chelation-Assisted,
 Copper(II) Acetate-Accelerated Azide-Alkyne Cycloaddition
;
_journal_name_full 'Journal of the American Chemical Society'
_journal_page_first 13984
_journal_page_last 14001
_journal_paper_doi 10.1021/ja203733q
_journal_volume 133
_journal_year 2011
_chemical_formula_moiety 'C22 H28 Cu2 N8 O8'
_chemical_formula_sum 'C22 H28 Cu2 N8 O8'
_chemical_formula_weight 659.60
_chemical_name_systematic
; 
 ? 
;
_space_group_IT_number 14
_symmetry_cell_setting monoclinic
_symmetry_space_group_name_Hall '-P 2yn'
_symmetry_space_group_name_H-M 'P 1 21/n 1'
_atom_sites_solution_hydrogens geom
_atom_sites_solution_primary direct
_atom_sites_solution_secondary difmap
_audit_creation_method SHELXL-97
_cell_angle_alpha 90.00
_cell_angle_beta 92.421(2)
_cell_angle_gamma 90.00
_cell_formula_units_Z 4
_cell_length_a 8.0771(11)
_cell_length_b 19.731(3)
_cell_length_c 17.378(2)
_cell_measurement_reflns_used 9862
_cell_measurement_temperature 153(2)
_cell_measurement_theta_max 28.44
_cell_measurement_theta_min 2.37
_cell_volume 2767.0(6)
_computing_cell_refinement 'Bruker SAINT'
_computing_data_collection 'Bruker APEX2'
_computing_data_reduction 'Bruker SAINT'
_computing_molecular_graphics 'Bruker SHELXTL'
_computing_publication_material 'Bruker SHELXTL'
_computing_structure_refinement 'SHELXL-97 (Sheldrick, 2008)'
_computing_structure_solution 'SHELXS-97 (Sheldrick, 2008)'
_diffrn_ambient_temperature 153(2)
_diffrn_measured_fraction_theta_full 0.999
_diffrn_measured_fraction_theta_max 0.999
_diffrn_measurement_device_type 'Bruker APEX-II CCD'
_diffrn_measurement_method '\f and \w scans'
_diffrn_radiation_monochromator graphite
_diffrn_radiation_source 'fine-focus sealed tube'
_diffrn_radiation_type MoK\a
_diffrn_radiation_wavelength 0.71073
_diffrn_reflns_av_R_equivalents 0.0457
_diffrn_reflns_av_sigmaI/netI 0.0323
_diffrn_reflns_limit_h_max 10
_diffrn_reflns_limit_h_min -10
_diffrn_reflns_limit_k_max 25
_diffrn_reflns_limit_k_min -25
_diffrn_reflns_limit_l_max 22
_diffrn_reflns_limit_l_min -22
_diffrn_reflns_number 30385
_diffrn_reflns_theta_full 27.16
_diffrn_reflns_theta_max 27.16
_diffrn_reflns_theta_min 2.06
_exptl_absorpt_coefficient_mu 1.597
_exptl_absorpt_correction_T_max 0.9033
_exptl_absorpt_correction_T_min 0.7053
_exptl_absorpt_correction_type empirical
_exptl_absorpt_process_details SADABS
_exptl_crystal_colour green
_exptl_crystal_density_diffrn 1.583
_exptl_crystal_description rectangular
_exptl_crystal_F_000 1352
_exptl_crystal_size_max 0.23
_exptl_crystal_size_mid 0.12
_exptl_crystal_size_min 0.07
_refine_diff_density_max 1.774
_refine_diff_density_min -0.850
_refine_diff_density_rms 0.101
_refine_ls_extinction_method none
_refine_ls_goodness_of_fit_ref 1.085
_refine_ls_hydrogen_treatment constr
_refine_ls_matrix_type full
_refine_ls_number_parameters 365
_refine_ls_number_reflns 6138
_refine_ls_number_restraints 1
_refine_ls_restrained_S_all 1.087
_refine_ls_R_factor_all 0.0610
_refine_ls_R_factor_gt 0.0528
_refine_ls_shift/su_max 0.001
_refine_ls_shift/su_mean 0.000
_refine_ls_structure_factor_coef Fsqd
_refine_ls_weighting_details 'calc w=1/[\s^2^(Fo^2^)+(0.0512P)^2^+8.7091P] where P=(Fo^2^+2Fc^2^)/3'
_refine_ls_weighting_scheme calc
_refine_ls_wR_factor_gt 0.1299
_refine_ls_wR_factor_ref 0.1348
_reflns_number_gt 5314
_reflns_number_total 6138
_reflns_threshold_expression >2sigma(I)
_cod_data_source_file ja203733q_si_002.cif
_cod_data_source_block zhu89
_cod_original_cell_volume 2767.0(7)
_cod_original_sg_symbol_Hall -P2yn
_cod_database_code 4106682

loop_
_symmetry_equiv_pos_as_xyz
'x, y, z'
'-x+1/2, y+1/2, -z+1/2'
'-x, -y, -z'
'x-1/2, -y-1/2, z-1/2'

loop_
_atom_site_label
_atom_site_type_symbol
_atom_site_fract_x
_atom_site_fract_y
_atom_site_fract_z
_atom_site_U_iso_or_equiv
_atom_site_adp_type
_atom_site_occupancy
_atom_site_symmetry_multiplicity
_atom_site_calc_flag
_atom_site_refinement_flags
Cu1 Cu -0.07386(5) 0.72111(2) 0.76159(2) 0.02174(12) Uani 1 1 d .
Cu2 Cu 0.06638(5) 0.60951(2) 0.71151(3) 0.02489(13) Uani 1 1 d .
O1 O -0.2693(3) 0.68294(14) 0.70435(18) 0.0361(7) Uani 1 1 d .
O2 O -0.1292(4) 0.66708(14) 0.85174(17) 0.0345(6) Uani 1 1 d .
O3 O 0.1453(3) 0.73997(13) 0.81149(17) 0.0316(6) Uani 1 1 d .
O4 O 0.0064(4) 0.75885(15) 0.66610(17) 0.0389(7) Uani 1 1 d .
O5 O -0.0308(5) 0.57125(15) 0.80534(18) 0.0467(8) Uani 1 1 d .
O6 O -0.1475(3) 0.59166(13) 0.65585(16) 0.0298(6) Uani 1 1 d .
O7 O 0.1282(3) 0.66566(14) 0.62283(16) 0.0332(6) Uani 1 1 d .
O8 O 0.2576(4) 0.64350(16) 0.7721(2) 0.0465(9) Uani 1 1 d .
C1 C -0.2704(4) 0.62948(19) 0.6651(2) 0.0275(8) Uani 1 1 d .
C2 C -0.4326(5) 0.6089(2) 0.6262(3) 0.0372(9) Uani 1 1 d .
H2A H -0.5233 0.6335 0.6494 0.056 Uiso 1 1 calc R
H2B H -0.4489 0.5600 0.6326 0.056 Uiso 1 1 calc R
H2C H -0.4311 0.6197 0.5712 0.056 Uiso 1 1 calc R
C3 C -0.0978(5) 0.6050(2) 0.8562(2) 0.0320(8) Uani 1 1 d .
C4 C -0.1451(7) 0.5686(2) 0.9281(3) 0.0510(13) Uani 1 1 d .
H4A H -0.2654 0.5620 0.9269 0.076 Uiso 1 1 calc R
H4B H -0.1111 0.5956 0.9734 0.076 Uiso 1 1 calc R
H4C H -0.0896 0.5244 0.9308 0.076 Uiso 1 1 calc R
C5 C 0.2644(4) 0.69984(19) 0.8062(2) 0.0265(7) Uani 1 1 d .
C6 C 0.4279(5) 0.7190(2) 0.8456(2) 0.0349(9) Uani 1 1 d .
H6A H 0.4409 0.7684 0.8446 0.052 Uiso 1 1 calc R
H6B H 0.5186 0.6978 0.8186 0.052 Uiso 1 1 calc R
H6C H 0.4304 0.7033 0.8991 0.052 Uiso 1 1 calc R
C7 C 0.0845(4) 0.7267(2) 0.6168(2) 0.0273(8) Uani 1 1 d .
C8 C 0.1275(6) 0.7649(2) 0.5451(3) 0.0407(10) Uani 1 1 d .
H8A H 0.0678 0.8081 0.5432 0.061 Uiso 1 1 calc R
H8B H 0.0955 0.7379 0.4996 0.061 Uiso 1 1 calc R
H8C H 0.2471 0.7734 0.5460 0.061 Uiso 1 1 calc R
C9 C -0.1642(5) 0.81864(19) 0.8855(2) 0.0283(8) Uani 1 1 d .
H9 H -0.1210 0.7799 0.9119 0.034 Uiso 1 1 calc R
C10 C -0.2033(5) 0.8752(2) 0.9285(2) 0.0335(9) Uani 1 1 d .
H10 H -0.1890 0.8751 0.9830 0.040 Uiso 1 1 calc R
C11 C -0.2638(5) 0.9320(2) 0.8895(3) 0.0374(9) Uani 1 1 d .
H11 H -0.2885 0.9722 0.9169 0.045 Uiso 1 1 calc R
C12 C -0.2876(5) 0.92934(19) 0.8110(2) 0.0327(9) Uani 1 1 d .
H12 H -0.3318 0.9674 0.7837 0.039 Uiso 1 1 calc R
C13 C -0.2471(4) 0.87105(18) 0.7713(2) 0.0260(7) Uani 1 1 d .
C14 C -0.2801(5) 0.8666(2) 0.6859(2) 0.0315(8) Uani 1 1 d .
H14A H -0.1869 0.8431 0.6621 0.038 Uiso 1 1 calc R
H14B H -0.2883 0.9128 0.6639 0.038 Uiso 1 1 calc R
C15 C -0.4413(5) 0.8281(2) 0.6674(3) 0.0366(9) Uani 1 1 d .
H15A H -0.4325 0.7818 0.6891 0.044 Uiso 1 1 calc R
H15B H -0.5340 0.8514 0.6919 0.044 Uiso 1 1 calc R
C16 C 0.1567(5) 0.50246(19) 0.5967(2) 0.0276(8) Uani 1 1 d .
H16 H 0.1099 0.5378 0.5658 0.033 Uiso 1 1 calc R
C17 C 0.1933(5) 0.4413(2) 0.5616(2) 0.0327(8) Uani 1 1 d .
H17 H 0.1710 0.4349 0.5080 0.039 Uiso 1 1 calc R
C18 C 0.2628(5) 0.39030(19) 0.6063(3) 0.0331(9) Uani 1 1 d .
H18 H 0.2894 0.3480 0.5838 0.040 Uiso 1 1 calc R
C19 C 0.2931(6) 0.4010(2) 0.6834(3) 0.0395(10) Uani 1 1 d .
H19 H 0.3425 0.3664 0.7147 0.047 Uiso 1 1 calc R
C20 C 0.2513(6) 0.4628(2) 0.7157(3) 0.0454(12) Uani 1 1 d .
C21 C 0.2683(7) 0.4702(3) 0.8061(4) 0.0604(15) Uani 1 1 d D
H21A H 0.1785 0.4989 0.8255 0.072 Uiso 1 1 calc R
H21B H 0.2644 0.4253 0.8314 0.072 Uiso 1 1 calc R
C22 C 0.4279(8) 0.5019(3) 0.8202(5) 0.086(2) Uani 1 1 d D
H22A H 0.4299 0.5481 0.7982 0.103 Uiso 1 1 calc R
H22B H 0.5176 0.4746 0.7985 0.103 Uiso 1 1 calc R
N1 N -0.1844(4) 0.81592(15) 0.80825(18) 0.0236(6) Uani 1 1 d .
N2 N 0.1841(4) 0.51389(16) 0.6720(2) 0.0311(7) Uani 1 1 d .
N3 N -0.4766(5) 0.8239(3) 0.5836(2) 0.0526(11) Uani 1 1 d .
N4 N -0.3847(6) 0.7858(2) 0.5493(2) 0.0480(10) Uani 1 1 d .
N5 N -0.3084(8) 0.7523(3) 0.5121(3) 0.0687(15) Uani 1 1 d .
N6 N 0.4446(9) 0.5037(4) 0.9123(3) 0.112(3) Uani 1 1 d .
N7 N 0.3604(5) 0.5475(2) 0.9402(2) 0.0501(10) Uani 1 1 d .
N8 N 0.2969(7) 0.5871(3) 0.9727(3) 0.0646(13) Uani 1 1 d .

loop_
_atom_site_aniso_label
_atom_site_aniso_U_11
_atom_site_aniso_U_22
_atom_site_aniso_U_33
_atom_site_aniso_U_23
_atom_site_aniso_U_13
_atom_site_aniso_U_12
Cu1 0.0207(2) 0.0175(2) 0.0272(2) -0.00158(16) 0.00136(16) 0.00207(16)
Cu2 0.0231(2) 0.0191(2) 0.0320(3) -0.00485(17) -0.00327(17) 0.00472(16)
O1 0.0256(13) 0.0332(15) 0.0489(17) -0.0158(13) -0.0084(12) 0.0081(11)
O2 0.0386(16) 0.0272(14) 0.0382(16) 0.0041(12) 0.0077(12) -0.0004(12)
O3 0.0234(13) 0.0246(13) 0.0464(17) -0.0090(12) -0.0010(11) 0.0009(10)
O4 0.0526(19) 0.0325(15) 0.0329(15) 0.0076(12) 0.0164(13) 0.0151(13)
O5 0.082(2) 0.0243(15) 0.0344(16) 0.0024(12) 0.0052(16) 0.0048(15)
O6 0.0218(12) 0.0238(13) 0.0437(16) -0.0056(11) -0.0008(11) 0.0013(10)
O7 0.0321(14) 0.0274(14) 0.0408(16) -0.0032(12) 0.0113(12) 0.0005(11)
O8 0.0318(15) 0.0442(18) 0.062(2) -0.0291(16) -0.0190(14) 0.0171(13)
C1 0.0225(17) 0.0277(18) 0.032(2) 0.0006(15) -0.0002(14) -0.0008(14)
C2 0.0238(19) 0.042(2) 0.045(2) -0.0089(19) -0.0045(17) -0.0015(17)
C3 0.037(2) 0.0260(19) 0.032(2) 0.0029(15) -0.0068(16) -0.0103(16)
C4 0.074(4) 0.038(3) 0.041(3) 0.009(2) 0.008(2) -0.017(2)
C5 0.0224(17) 0.0281(18) 0.0290(19) -0.0025(15) 0.0013(14) -0.0008(14)
C6 0.0231(18) 0.043(2) 0.038(2) -0.0062(18) -0.0015(15) -0.0009(17)
C7 0.0209(17) 0.0305(19) 0.0305(19) -0.0014(15) 0.0008(14) -0.0016(14)
C8 0.040(2) 0.046(2) 0.037(2) 0.0061(19) 0.0102(18) 0.001(2)
C9 0.0257(18) 0.0261(18) 0.033(2) -0.0012(15) 0.0018(14) 0.0034(15)
C10 0.032(2) 0.033(2) 0.036(2) -0.0096(17) 0.0047(16) 0.0027(16)
C11 0.038(2) 0.027(2) 0.048(3) -0.0104(17) 0.0088(18) 0.0049(17)
C12 0.032(2) 0.0218(18) 0.045(2) -0.0001(16) 0.0083(17) 0.0049(15)
C13 0.0193(16) 0.0223(17) 0.037(2) -0.0004(15) 0.0054(14) 0.0024(13)
C14 0.0292(19) 0.0289(19) 0.036(2) 0.0050(16) 0.0016(16) 0.0072(16)
C15 0.028(2) 0.040(2) 0.042(2) 0.0000(18) -0.0001(17) 0.0049(17)
C16 0.0261(18) 0.0233(18) 0.034(2) 0.0008(15) 0.0039(14) 0.0022(14)
C17 0.038(2) 0.029(2) 0.031(2) -0.0076(16) 0.0061(16) 0.0016(17)
C18 0.032(2) 0.0211(18) 0.047(2) -0.0088(16) 0.0069(17) 0.0034(15)
C19 0.043(2) 0.029(2) 0.046(3) -0.0043(18) -0.0042(19) 0.0177(18)
C20 0.054(3) 0.034(2) 0.046(3) -0.0101(19) -0.018(2) 0.024(2)
C21 0.050(3) 0.040(3) 0.092(4) -0.015(3) 0.009(3) 0.003(2)
C22 0.078(5) 0.050(3) 0.133(7) 0.009(4) 0.056(4) 0.024(3)
N1 0.0210(14) 0.0195(14) 0.0303(16) -0.0014(12) 0.0027(11) 0.0016(11)
N2 0.0298(16) 0.0243(16) 0.0385(19) -0.0076(13) -0.0064(14) 0.0074(13)
N3 0.041(2) 0.074(3) 0.042(2) 0.002(2) -0.0092(18) 0.005(2)
N4 0.056(3) 0.054(3) 0.034(2) -0.0036(19) -0.0065(18) -0.018(2)
N5 0.101(4) 0.062(3) 0.043(3) -0.019(2) 0.015(3) -0.020(3)
N6 0.125(5) 0.151(6) 0.056(3) -0.048(4) -0.049(3) 0.100(5)
N7 0.048(2) 0.063(3) 0.039(2) -0.006(2) -0.0058(18) 0.006(2)
N8 0.089(4) 0.055(3) 0.050(3) -0.006(2) 0.007(3) 0.010(3)

loop_
_atom_type_symbol
_atom_type_description
_atom_type_scat_dispersion_real
_atom_type_scat_dispersion_imag
_atom_type_scat_source
N N 0.0061 0.0033 'International Tables Vol C Tables 4.2.6.8 and 6.1.1.4'
H H 0.0000 0.0000 'International Tables Vol C Tables 4.2.6.8 and 6.1.1.4'
O O 0.0106 0.0060 'International Tables Vol C Tables 4.2.6.8 and 6.1.1.4'
Cu Cu 0.3201 1.2651 'International Tables Vol C Tables 4.2.6.8 and 6.1.1.4'
C C 0.0033 0.0016 'International Tables Vol C Tables 4.2.6.8 and 6.1.1.4'

loop_
_geom_angle_atom_site_label_1
_geom_angle_atom_site_label_2
_geom_angle_atom_site_label_3
_geom_angle
O4 Cu1 O2 168.51(12)
O4 Cu1 O3 88.74(13)
O2 Cu1 O3 88.96(12)
O4 Cu1 O1 90.24(14)
O2 Cu1 O1 89.48(13)
O3 Cu1 O1 167.00(11)
O4 Cu1 N1 98.09(11)
O2 Cu1 N1 93.27(11)
O3 Cu1 N1 92.71(11)
O1 Cu1 N1 100.27(11)
O4 Cu1 Cu2 82.86(8)
O2 Cu1 Cu2 85.72(8)
O3 Cu1 Cu2 85.00(8)
O1 Cu1 Cu2 82.01(8)
N1 Cu1 Cu2 177.51(8)
O8 Cu2 O6 168.95(11)
O8 Cu2 O7 90.44(15)
O6 Cu2 O7 87.85(12)
O8 Cu2 O5 91.10(16)
O6 Cu2 O5 88.08(14)
O7 Cu2 O5 166.53(12)
O8 Cu2 N2 96.80(12)
O6 Cu2 N2 94.23(11)
O7 Cu2 N2 96.27(12)
O5 Cu2 N2 96.83(13)
O8 Cu2 Cu1 82.90(8)
O6 Cu2 Cu1 86.08(8)
O7 Cu2 Cu1 85.16(8)
O5 Cu2 Cu1 81.76(9)
N2 Cu2 Cu1 178.55(9)
C1 O1 Cu1 125.4(2)
C3 O2 Cu1 121.9(3)
C5 O3 Cu1 121.8(2)
C7 O4 Cu1 125.5(3)
C3 O5 Cu2 125.2(3)
C1 O6 Cu2 120.7(2)
C7 O7 Cu2 121.4(2)
C5 O8 Cu2 125.1(3)
O1 C1 O6 125.5(3)
O1 C1 C2 117.2(3)
O6 C1 C2 117.3(3)
C1 C2 H2A 109.5
C1 C2 H2B 109.5
H2A C2 H2B 109.5
C1 C2 H2C 109.5
H2A C2 H2C 109.5
H2B C2 H2C 109.5
O5 C3 O2 124.8(4)
O5 C3 C4 117.7(4)
O2 C3 C4 117.5(4)
C3 C4 H4A 109.5
C3 C4 H4B 109.5
H4A C4 H4B 109.5
C3 C4 H4C 109.5
H4A C4 H4C 109.5
H4B C4 H4C 109.5
O3 C5 O8 125.0(3)
O3 C5 C6 117.9(3)
O8 C5 C6 117.0(3)
C5 C6 H6A 109.5
C5 C6 H6B 109.5
H6A C6 H6B 109.5
C5 C6 H6C 109.5
H6A C6 H6C 109.5
H6B C6 H6C 109.5
O4 C7 O7 125.0(4)
O4 C7 C8 116.8(4)
O7 C7 C8 118.2(4)
C7 C8 H8A 109.5
C7 C8 H8B 109.5
H8A C8 H8B 109.5
C7 C8 H8C 109.5
H8A C8 H8C 109.5
H8B C8 H8C 109.5
N1 C9 C10 123.3(4)
N1 C9 H9 118.4
C10 C9 H9 118.4
C11 C10 C9 118.0(4)
C11 C10 H10 121.0
C9 C10 H10 121.0
C12 C11 C10 119.1(4)
C12 C11 H11 120.4
C10 C11 H11 120.4
C11 C12 C13 120.0(4)
C11 C12 H12 120.0
C13 C12 H12 120.0
N1 C13 C12 121.6(4)
N1 C13 C14 118.1(3)
C12 C13 C14 120.3(3)
C13 C14 C15 110.5(3)
C13 C14 H14A 109.5
C15 C14 H14A 109.5
C13 C14 H14B 109.5
C15 C14 H14B 109.5
H14A C14 H14B 108.1
N3 C15 C14 111.2(4)
N3 C15 H15A 109.4
C14 C15 H15A 109.4
N3 C15 H15B 109.4
C14 C15 H15B 109.4
H15A C15 H15B 108.0
N2 C16 C17 123.1(4)
N2 C16 H16 118.4
C17 C16 H16 118.4
C18 C17 C16 118.5(4)
C18 C17 H17 120.8
C16 C17 H17 120.8
C19 C18 C17 119.4(4)
C19 C18 H18 120.3
C17 C18 H18 120.3
C18 C19 C20 119.6(4)
C18 C19 H19 120.2
C20 C19 H19 120.2
N2 C20 C19 121.6(4)
N2 C20 C21 120.2(4)
C19 C20 C21 118.0(4)
C22 C21 C20 104.4(5)
C22 C21 H21A 110.9
C20 C21 H21A 110.9
C22 C21 H21B 110.9
C20 C21 H21B 110.9
H21A C21 H21B 108.9
C21 C22 N6 102.5(6)
C21 C22 H22A 111.3
N6 C22 H22A 111.3
C21 C22 H22B 111.3
N6 C22 H22B 111.3
H22A C22 H22B 109.2
C9 N1 C13 118.0(3)
C9 N1 Cu1 111.2(2)
C13 N1 Cu1 130.4(2)
C16 N2 C20 117.8(3)
C16 N2 Cu2 112.8(2)
C20 N2 Cu2 128.3(3)
N4 N3 C15 114.7(4)
N5 N4 N3 173.8(5)
N7 N6 C22 113.0(5)
N8 N7 N6 171.8(6)

loop_
_geom_bond_atom_site_label_1
_geom_bond_atom_site_label_2
_geom_bond_distance
Cu1 O4 1.954(3)
Cu1 O2 1.962(3)
Cu1 O3 1.973(3)
Cu1 O1 1.979(3)
Cu1 N1 2.240(3)
Cu1 Cu2 2.6404(6)
Cu2 O8 1.951(3)
Cu2 O6 1.975(3)
Cu2 O7 1.979(3)
Cu2 O5 1.988(3)
Cu2 N2 2.234(3)
O1 C1 1.256(5)
O2 C3 1.252(5)
O3 C5 1.252(5)
O4 C7 1.257(5)
O5 C3 1.249(5)
O6 C1 1.258(5)
O7 C7 1.258(5)
O8 C5 1.260(5)
C1 C2 1.505(5)
C2 H2A 0.9800
C2 H2B 0.9800
C2 H2C 0.9800
C3 C4 1.505(6)
C4 H4A 0.9800
C4 H4B 0.9800
C4 H4C 0.9800
C5 C6 1.510(5)
C6 H6A 0.9800
C6 H6B 0.9800
C6 H6C 0.9800
C7 C8 1.509(6)
C8 H8A 0.9800
C8 H8B 0.9800
C8 H8C 0.9800
C9 N1 1.347(5)
C9 C10 1.387(5)
C9 H9 0.9500
C10 C11 1.388(6)
C10 H10 0.9500
C11 C12 1.371(6)
C11 H11 0.9500
C12 C13 1.387(5)
C12 H12 0.9500
C13 N1 1.351(5)
C13 C14 1.500(6)
C14 C15 1.530(6)
C14 H14A 0.9900
C14 H14B 0.9900
C15 N3 1.475(6)
C15 H15A 0.9900
C15 H15B 0.9900
C16 N2 1.337(5)
C16 C17 1.390(5)
C16 H16 0.9500
C17 C18 1.376(6)
C17 H17 0.9500
C18 C19 1.369(6)
C18 H18 0.9500
C19 C20 1.390(6)
C19 H19 0.9500
C20 N2 1.360(5)
C20 C21 1.579(8)
C21 C22 1.444(8)
C21 H21A 0.9900
C21 H21B 0.9900
C22 N6 1.601(9)
C22 H22A 0.9900
C22 H22B 0.9900
N3 N4 1.229(6)
N4 N5 1.126(6)
N6 N7 1.212(7)
N7 N8 1.103(6)

loop_
_geom_torsion_atom_site_label_1
_geom_torsion_atom_site_label_2
_geom_torsion_atom_site_label_3
_geom_torsion_atom_site_label_4
_geom_torsion
O4 Cu1 Cu2 O8 91.65(16)
O2 Cu1 Cu2 O8 -87.02(15)
O3 Cu1 Cu2 O8 2.30(14)
O1 Cu1 Cu2 O8 -177.10(15)
O4 Cu1 Cu2 O6 -87.57(13)
O2 Cu1 Cu2 O6 93.76(12)
O3 Cu1 Cu2 O6 -176.92(12)
O1 Cu1 Cu2 O6 3.68(13)
O4 Cu1 Cu2 O7 0.60(13)
O2 Cu1 Cu2 O7 -178.07(12)
O3 Cu1 Cu2 O7 -88.75(12)
O1 Cu1 Cu2 O7 91.85(13)
O4 Cu1 Cu2 O5 -176.19(15)
O2 Cu1 Cu2 O5 5.13(14)
O3 Cu1 Cu2 O5 94.46(14)
O1 Cu1 Cu2 O5 -84.94(15)
O4 Cu1 O1 C1 79.5(3)
O2 Cu1 O1 C1 -89.0(3)
O3 Cu1 O1 C1 -5.9(8)
N1 Cu1 O1 C1 177.8(3)
Cu2 Cu1 O1 C1 -3.2(3)
O4 Cu1 O2 C3 -10.9(9)
O3 Cu1 O2 C3 -89.4(3)
O1 Cu1 O2 C3 77.7(3)
N1 Cu1 O2 C3 178.0(3)
Cu2 Cu1 O2 C3 -4.3(3)
O4 Cu1 O3 C5 -83.7(3)
O2 Cu1 O3 C5 85.0(3)
O1 Cu1 O3 C5 1.9(8)
N1 Cu1 O3 C5 178.2(3)
Cu2 Cu1 O3 C5 -0.8(3)
O2 Cu1 O4 C7 7.3(9)
O3 Cu1 O4 C7 85.8(3)
O1 Cu1 O4 C7 -81.2(3)
N1 Cu1 O4 C7 178.4(3)
Cu2 Cu1 O4 C7 0.7(3)
O8 Cu2 O5 C3 74.4(4)
O6 Cu2 O5 C3 -94.6(4)
O7 Cu2 O5 C3 -22.1(8)
N2 Cu2 O5 C3 171.4(4)
Cu1 Cu2 O5 C3 -8.3(4)
O8 Cu2 O6 C1 -9.6(9)
O7 Cu2 O6 C1 -90.9(3)
O5 Cu2 O6 C1 76.3(3)
N2 Cu2 O6 C1 173.0(3)
Cu1 Cu2 O6 C1 -5.6(3)
O8 Cu2 O7 C7 -84.9(3)
O6 Cu2 O7 C7 84.2(3)
O5 Cu2 O7 C7 11.7(7)
N2 Cu2 O7 C7 178.2(3)
Cu1 Cu2 O7 C7 -2.1(3)
O6 Cu2 O8 C5 -0.8(10)
O7 Cu2 O8 C5 80.2(4)
O5 Cu2 O8 C5 -86.4(4)
N2 Cu2 O8 C5 176.6(4)
Cu1 Cu2 O8 C5 -4.8(4)
Cu1 O1 C1 O6 -0.1(6)
Cu1 O1 C1 C2 179.7(3)
Cu2 O6 C1 O1 5.1(6)
Cu2 O6 C1 C2 -174.7(3)
Cu2 O5 C3 O2 7.9(6)
Cu2 O5 C3 C4 -172.4(3)
Cu1 O2 C3 O5 -0.5(6)
Cu1 O2 C3 C4 179.8(3)
Cu1 O3 C5 O8 -2.6(6)
Cu1 O3 C5 C6 179.3(3)
Cu2 O8 C5 O3 6.0(6)
Cu2 O8 C5 C6 -175.9(3)
Cu1 O4 C7 O7 -2.6(6)
Cu1 O4 C7 C8 177.0(3)
Cu2 O7 C7 O4 3.4(5)
Cu2 O7 C7 C8 -176.3(3)
N1 C9 C10 C11 -1.0(6)
C9 C10 C11 C12 2.1(6)
C10 C11 C12 C13 -1.7(6)
C11 C12 C13 N1 0.2(6)
C11 C12 C13 C14 177.2(4)
N1 C13 C14 C15 78.3(4)
C12 C13 C14 C15 -98.7(4)
C13 C14 C15 N3 179.4(3)
N2 C16 C17 C18 -0.7(6)
C16 C17 C18 C19 0.2(6)
C17 C18 C19 C20 0.9(7)
C18 C19 C20 N2 -1.6(8)
C18 C19 C20 C21 172.8(4)
N2 C20 C21 C22 -88.7(6)
C19 C20 C21 C22 96.8(6)
C20 C21 C22 N6 -176.4(4)
C10 C9 N1 C13 -0.5(5)
C10 C9 N1 Cu1 172.2(3)
C12 C13 N1 C9 0.9(5)
C14 C13 N1 C9 -176.1(3)
C12 C13 N1 Cu1 -170.1(3)
C14 C13 N1 Cu1 12.8(5)
O4 Cu1 N1 C9 -144.3(3)
O2 Cu1 N1 C9 33.9(3)
O3 Cu1 N1 C9 -55.2(3)
O1 Cu1 N1 C9 124.0(3)
O4 Cu1 N1 C13 27.2(3)
O2 Cu1 N1 C13 -154.5(3)
O3 Cu1 N1 C13 116.3(3)
O1 Cu1 N1 C13 -64.5(3)
C17 C16 N2 C20 0.1(6)
C17 C16 N2 Cu2 -169.0(3)
C19 C20 N2 C16 1.1(7)
C21 C20 N2 C16 -173.2(4)
C19 C20 N2 Cu2 168.2(4)
C21 C20 N2 Cu2 -6.1(7)
O8 Cu2 N2 C16 -133.9(3)
O6 Cu2 N2 C16 45.6(3)
O7 Cu2 N2 C16 -42.7(3)
O5 Cu2 N2 C16 134.2(3)
O8 Cu2 N2 C20 58.5(4)
O6 Cu2 N2 C20 -122.0(4)
O7 Cu2 N2 C20 149.7(4)
O5 Cu2 N2 C20 -33.5(4)
C14 C15 N3 N4 71.3(5)
C21 C22 N6 N7 -75.8(8)
